data_1535012
loop_
_publ_author_name
'Soldatov, A.V.'
'Dzyabchenko, A.'
'Roth, G.'
'Haluska, M.'
'Johnels, D.'
'Lebedkin, S.'
'Meingast, C.'
'Sundqvist, B.'
'Kuzmany, H.'

_publ_section_title
;
 Topochemical polymerization of C70 controlled by monomer crystal packing
;
_journal_name_full Science
_journal_page_first 680
_journal_page_last 683
_journal_volume 293
_journal_year 2001
_chemical_formula_sum C70
_space_group_crystal_system orthorhombic
_space_group_IT_number 63
_space_group_name_Hall '-C 2c 2c'
_space_group_name_H-M_alt 'C c m m'
_cell_angle_alpha 90
_cell_angle_beta 90
_cell_angle_gamma 90
_cell_formula_units_Z 4
_cell_length_a 17.303
_cell_length_b 9.99
_cell_length_c 17.924
_cell_volume 3098.288
_citation_journal_id_ASTM SCIEAS
_cod_data_source_file Soldatov_SCIEAS_2001_468.cif
_cod_data_source_block C70
_cod_depositor_comments
;
 Updating space group information.

 Antanas Vaitkus,
 2018-07-22
;
_cod_database_code 1535012

loop_
_space_group_symop_id
_space_group_symop_operation_xyz
1 x,y,z
2 -x,-y,z+1/2
3 -x,y,-z
4 x,-y,-z+1/2
5 -x,-y,-z
6 x,y,-z-1/2
7 x,-y,z
8 -x,y,z-1/2
9 x+1/2,y+1/2,z
10 -x+1/2,-y+1/2,z+1/2
11 -x+1/2,y+1/2,-z
12 x+1/2,-y+1/2,-z+1/2
13 -x+1/2,-y+1/2,-z
14 x+1/2,y+1/2,-z-1/2
15 x+1/2,-y+1/2,z
16 -x+1/2,y+1/2,z-1/2

loop_
_atom_site_label
_atom_site_type_symbol
_atom_site_fract_x
_atom_site_fract_y
_atom_site_fract_z
_atom_site_occupancy
_atom_site_U_iso_or_equiv
C12 C 0.4431 0.0735 0.8168 1 0.0
C5 C 0.5954 0.2264 0.9291 1 0.0
C17 C 0.4536 0.1418 0.75 1 0.0
C16 C 0.8228 0.1397 0.8177 1 0.0
C8 C 0.5255 0.2242 0.8864 1 0.0
C11 C 0.81 0.0698 0.8872 1 0.0
C4 C 0.4849 0 0.9381 1 0.0
C13 C 0.5401 0.2931 0.8178 1 0.0
C20 C 0.7398 0.3032 0.75 1 0.0
C15 C 0.7736 0.2514 0.8162 1 0.0
C1 C 0.5649 0 0.9851 1 0.0
C21 C 0.843 0.0755 0.75 1 0.0
C14 C 0.6187 0.3385 0.817 1 0.0
C3 C 0.6959 0.0725 0.9708 1 0.0
C2 C 0.618 0.12 0.9723 1 0.0
C18 C 0.5026 0.2599 0.75 1 0.0
C10 C 0.7281 0.2521 0.887 1 0.0
C7 C 0.4775 0.1167 0.886 1 0.0
C9 C 0.6513 0.2985 0.8853 1 0.0
C19 C 0.6592 0.3471 0.75 1 0.0
C6 C 0.7517 0.142 0.929 1 0.0
